data_2229898
loop_
_publ_author_name
'Choi, Hong Dae'
'Seo, Pil Ja'
'Son, Byeng Wha'
'Lee, Uk'

_publ_section_title
;
 5-Cyclohexyl-3-(4-fluorophenylsulfinyl)-2-methyl-1-benzofuran
;
_journal_coeditor_code ZQ2090
_journal_issue 4
_journal_name_full 'Acta Crystallographica Section E'
_journal_page_first o768
_journal_paper_doi 10.1107/S1600536811007112
_journal_volume 67
_journal_year 2011
_chemical_formula_iupac 'C21 H21 F O2 S'
_chemical_formula_moiety 'C21 H21 F O2 S'
_chemical_formula_sum 'C21 H21 F O2 S'
_chemical_formula_weight 356.44
_chemical_name_systematic
;
5-Cyclohexyl-3-(4-fluorophenylsulfinyl)-2-methyl-1-benzofuran
;
_space_group_IT_number 2
_symmetry_cell_setting triclinic
_symmetry_space_group_name_Hall '-P 1'
_symmetry_space_group_name_H-M 'P -1'
_atom_sites_solution_hydrogens difmap
_atom_sites_solution_primary direct
_atom_sites_solution_secondary difmap
_cell_angle_alpha 81.1270(10)
_cell_angle_beta 66.7160(10)
_cell_angle_gamma 72.2480(10)
_cell_formula_units_Z 2
_cell_length_a 9.2531(2)
_cell_length_b 10.1934(2)
_cell_length_c 10.8151(2)
_cell_measurement_reflns_used 6765
_cell_measurement_temperature 173(2)
_cell_measurement_theta_max 27.33
_cell_measurement_theta_min 2.57
_cell_volume 891.73(3)
_computing_cell_refinement '<i>SAINT</i> (Bruker, 2009)'
_computing_data_collection '<i>APEX2</i> (Bruker, 2009)'
_computing_data_reduction '<i>SAINT</i> (Bruker, 2009)'
_computing_molecular_graphics '<i>ORTEP-3</i> (Farrugia, 1997) and <i>DIAMOND</i> (Brandenburg, 1998)'
_computing_publication_material '<i>SHELXL97</i> (Sheldrick, 2008)'
_computing_structure_refinement '<i>SHELXL97</i> (Sheldrick, 2008)'
_computing_structure_solution '<i>SHELXS97</i> (Sheldrick, 2008)'
_diffrn_ambient_temperature 173(2)
_diffrn_detector_area_resol_mean 10.0
_diffrn_measured_fraction_theta_full 0.997
_diffrn_measured_fraction_theta_max 0.997
_diffrn_measurement_device_type 'Bruker SMART APEXII CCD'
_diffrn_measurement_method '\f and \w'
_diffrn_radiation_monochromator 'graphite multilayer'
_diffrn_radiation_source 'rotating anode'
_diffrn_radiation_type MoK\a
_diffrn_radiation_wavelength 0.71073
_diffrn_reflns_av_R_equivalents 0.0268
_diffrn_reflns_av_sigmaI/netI 0.0250
_diffrn_reflns_limit_h_max 11
_diffrn_reflns_limit_h_min -11
_diffrn_reflns_limit_k_max 12
_diffrn_reflns_limit_k_min -13
_diffrn_reflns_limit_l_max 14
_diffrn_reflns_limit_l_min -14
_diffrn_reflns_number 15790
_diffrn_reflns_theta_full 27.46
_diffrn_reflns_theta_max 27.46
_diffrn_reflns_theta_min 2.05
_diffrn_standards_number 0
_exptl_absorpt_coefficient_mu 0.203
_exptl_absorpt_correction_T_max 0.9643
_exptl_absorpt_correction_T_min 0.9428
_exptl_absorpt_correction_type multi-scan
_exptl_absorpt_process_details '(SADABS; Bruker, 2009)'
_exptl_crystal_colour colourless
_exptl_crystal_density_diffrn 1.327
_exptl_crystal_density_method 'not measured'
_exptl_crystal_description block
_exptl_crystal_F_000 376
_exptl_crystal_size_max 0.29
_exptl_crystal_size_mid 0.23
_exptl_crystal_size_min 0.18
_refine_diff_density_max 0.599
_refine_diff_density_min -0.273
_refine_ls_extinction_method none
_refine_ls_goodness_of_fit_ref 1.037
_refine_ls_hydrogen_treatment constr
_refine_ls_matrix_type full
_refine_ls_number_parameters 227
_refine_ls_number_reflns 4073
_refine_ls_number_restraints 0
_refine_ls_restrained_S_all 1.037
_refine_ls_R_factor_all 0.0478
_refine_ls_R_factor_gt 0.0400
_refine_ls_shift/su_max 0.001
_refine_ls_shift/su_mean 0.000
_refine_ls_structure_factor_coef Fsqd
_refine_ls_weighting_details 'calc w=1/[\s^2^(Fo^2^)+(0.0539P)^2^+0.3464P] where P=(Fo^2^+2Fc^2^)/3'
_refine_ls_weighting_scheme calc
_refine_ls_wR_factor_gt 0.1057
_refine_ls_wR_factor_ref 0.1108
_reflns_number_gt 3436
_reflns_number_total 4073
_reflns_threshold_expression I>2\s(I)
_cod_data_source_file zq2090.cif
_cod_data_source_block I
_cod_database_code 2229898
_cod_database_fobs_code 2229898

loop_
_symmetry_equiv_pos_as_xyz
'x, y, z'
'-x, -y, -z'

loop_
_atom_site_type_symbol
_atom_site_label
_atom_site_fract_x
_atom_site_fract_y
_atom_site_fract_z
_atom_site_U_iso_or_equiv
_atom_site_adp_type
_atom_site_calc_flag
_atom_site_refinement_flags
_atom_site_occupancy
_atom_site_disorder_assembly
_atom_site_disorder_group
S S1 0.16989(5) 0.52226(4) 0.70879(4) 0.03038(12) Uani d . 1 . .
F F1 0.60813(14) 0.09572(12) 0.92500(12) 0.0523(3) Uani d . 1 . .
O O1 -0.06925(13) 0.32462(11) 0.60921(11) 0.0329(3) Uani d . 1 . .
O O2 0.27322(16) 0.59605(12) 0.59571(12) 0.0426(3) Uani d . 1 . .
C C1 0.10554(18) 0.41527(15) 0.64093(14) 0.0273(3) Uani d . 1 . .
C C2 0.19912(18) 0.32226(15) 0.53060(14) 0.0264(3) Uani d . 1 . .
C C3 0.36263(18) 0.27915(15) 0.44540(14) 0.0280(3) Uani d . 1 . .
H H3 0.4427 0.3139 0.4534 0.034 Uiso calc R 1 . .
C C4 0.40637(19) 0.18409(15) 0.34828(15) 0.0298(3) Uani d . 1 . .
C C5 0.2851(2) 0.13569(17) 0.33787(16) 0.0355(4) Uani d . 1 . .
H H5 0.3163 0.0712 0.2711 0.043 Uiso calc R 1 . .
C C6 0.1226(2) 0.17765(18) 0.42034(16) 0.0361(4) Uani d . 1 . .
H H6 0.0417 0.1445 0.4118 0.043 Uiso calc R 1 . .
C C7 0.08481(18) 0.27058(16) 0.51576(15) 0.0293(3) Uani d . 1 . .
C C8 -0.05259(18) 0.41298(16) 0.68288(15) 0.0299(3) Uani d . 1 . .
C C9 0.5826(2) 0.13384(16) 0.25508(15) 0.0321(3) Uani d . 1 . .
H H9 0.5877 0.0668 0.1940 0.038 Uiso calc R 1 . .
C C10 0.6938(2) 0.05807(19) 0.33242(18) 0.0459(5) Uani d . 1 . .
H H10A 0.6882 0.1212 0.3961 0.055 Uiso calc R 1 . .
H H10B 0.6547 -0.0210 0.3854 0.055 Uiso calc R 1 . .
C C11 0.8704(2) 0.00624(19) 0.23672(18) 0.0466(5) Uani d . 1 . .
H H11A 0.9398 -0.0392 0.2896 0.056 Uiso calc R 1 . .
H H11B 0.8775 -0.0630 0.1781 0.056 Uiso calc R 1 . .
C C12 0.9333(2) 0.12360(18) 0.15011(18) 0.0395(4) Uani d . 1 . .
H H12A 1.0456 0.0863 0.0854 0.047 Uiso calc R 1 . .
H H12B 0.9376 0.1875 0.2080 0.047 Uiso calc R 1 . .
C C13 0.8246(2) 0.20204(18) 0.07324(16) 0.0374(4) Uani d . 1 . .
H H13A 0.8325 0.1414 0.0063 0.045 Uiso calc R 1 . .
H H13B 0.8637 0.2823 0.0238 0.045 Uiso calc R 1 . .
C C14 0.64620(19) 0.25206(16) 0.16682(15) 0.0323(3) Uani d . 1 . .
H H14A 0.5785 0.2953 0.1122 0.039 Uiso calc R 1 . .
H H14B 0.6358 0.3229 0.2252 0.039 Uiso calc R 1 . .
C C15 -0.20513(19) 0.48483(18) 0.78899(17) 0.0375(4) Uani d . 1 . .
H H15A -0.1830 0.5534 0.8284 0.056 Uiso calc R 1 . .
H H15B -0.2460 0.4176 0.8593 0.056 Uiso calc R 1 . .
H H15C -0.2874 0.5310 0.7494 0.056 Uiso calc R 1 . .
C C16 0.30487(18) 0.39021(16) 0.77290(15) 0.0285(3) Uani d . 1 . .
C C17 0.2397(2) 0.32608(18) 0.89640(16) 0.0358(4) Uani d . 1 . .
H H17 0.1250 0.3507 0.9451 0.043 Uiso calc R 1 . .
C C18 0.3418(2) 0.22589(19) 0.94899(17) 0.0407(4) Uani d . 1 . .
H H18 0.2994 0.1806 1.0337 0.049 Uiso calc R 1 . .
C C19 0.5066(2) 0.19413(17) 0.87463(18) 0.0364(4) Uani d . 1 . .
C C20 0.5741(2) 0.25692(19) 0.75227(18) 0.0392(4) Uani d . 1 . .
H H20 0.6888 0.2315 0.7036 0.047 Uiso calc R 1 . .
C C21 0.4712(2) 0.35849(18) 0.70112(16) 0.0351(4) Uani d . 1 . .
H H21 0.5145 0.4056 0.6178 0.042 Uiso calc R 1 . .

loop_
_atom_site_aniso_label
_atom_site_aniso_U_11
_atom_site_aniso_U_22
_atom_site_aniso_U_33
_atom_site_aniso_U_12
_atom_site_aniso_U_13
_atom_site_aniso_U_23
S1 0.0334(2) 0.0275(2) 0.0277(2) -0.00806(15) -0.00769(15) -0.00389(14)
F1 0.0523(7) 0.0492(6) 0.0629(7) -0.0050(5) -0.0358(6) -0.0011(5)
O1 0.0274(5) 0.0389(6) 0.0319(6) -0.0104(5) -0.0102(5) 0.0006(5)
O2 0.0499(7) 0.0381(7) 0.0400(7) -0.0193(6) -0.0135(6) 0.0048(5)
C1 0.0260(7) 0.0268(7) 0.0251(7) -0.0044(6) -0.0074(6) -0.0011(6)
C2 0.0294(7) 0.0244(7) 0.0235(7) -0.0064(6) -0.0093(6) 0.0012(5)
C3 0.0289(7) 0.0280(7) 0.0258(7) -0.0079(6) -0.0088(6) -0.0006(6)
C4 0.0351(8) 0.0260(7) 0.0236(7) -0.0072(6) -0.0072(6) 0.0004(6)
C5 0.0473(9) 0.0323(8) 0.0286(8) -0.0125(7) -0.0132(7) -0.0044(6)
C6 0.0405(9) 0.0399(9) 0.0351(8) -0.0173(7) -0.0170(7) -0.0008(7)
C7 0.0286(7) 0.0317(8) 0.0265(7) -0.0081(6) -0.0098(6) 0.0008(6)
C8 0.0297(8) 0.0296(8) 0.0265(7) -0.0050(6) -0.0098(6) 0.0022(6)
C9 0.0369(8) 0.0276(8) 0.0250(7) -0.0063(6) -0.0047(6) -0.0054(6)
C10 0.0420(10) 0.0397(9) 0.0323(8) 0.0052(8) -0.0037(7) 0.0052(7)
C11 0.0400(10) 0.0386(9) 0.0391(9) 0.0067(8) -0.0053(8) 0.0003(8)
C12 0.0348(9) 0.0389(9) 0.0386(9) -0.0017(7) -0.0113(7) -0.0068(7)
C13 0.0350(9) 0.0406(9) 0.0314(8) -0.0106(7) -0.0082(7) 0.0028(7)
C14 0.0340(8) 0.0319(8) 0.0281(7) -0.0071(6) -0.0106(6) 0.0006(6)
C15 0.0272(8) 0.0412(9) 0.0345(8) -0.0037(7) -0.0064(7) 0.0003(7)
C16 0.0297(7) 0.0307(8) 0.0261(7) -0.0107(6) -0.0081(6) -0.0050(6)
C17 0.0308(8) 0.0447(9) 0.0283(8) -0.0121(7) -0.0060(6) -0.0007(7)
C18 0.0434(10) 0.0471(10) 0.0320(8) -0.0160(8) -0.0139(7) 0.0048(7)
C19 0.0393(9) 0.0334(8) 0.0443(9) -0.0081(7) -0.0233(8) -0.0051(7)
C20 0.0272(8) 0.0452(10) 0.0456(10) -0.0117(7) -0.0095(7) -0.0096(8)
C21 0.0325(8) 0.0400(9) 0.0315(8) -0.0159(7) -0.0056(7) -0.0022(7)

loop_
_atom_type_symbol
_atom_type_description
_atom_type_scat_dispersion_real
_atom_type_scat_dispersion_imag
_atom_type_scat_source
C C 0.0033 0.0016 'International Tables Vol C Tables 4.2.6.8 and 6.1.1.4'
H H 0.0000 0.0000 'International Tables Vol C Tables 4.2.6.8 and 6.1.1.4'
O O 0.0106 0.0060 'International Tables Vol C Tables 4.2.6.8 and 6.1.1.4'
F F 0.0171 0.0103 'International Tables Vol C Tables 4.2.6.8 and 6.1.1.4'
S S 0.1246 0.1234 'International Tables Vol C Tables 4.2.6.8 and 6.1.1.4'

loop_
_geom_angle_atom_site_label_1
_geom_angle_atom_site_label_2
_geom_angle_atom_site_label_3
_geom_angle_site_symmetry_1
_geom_angle_site_symmetry_3
_geom_angle
_geom_angle_publ_flag
O2 S1 C1 . . 108.26(7) ?
O2 S1 C16 . . 106.99(7) ?
C1 S1 C16 . . 98.14(7) ?
C8 O1 C7 . . 106.48(11) ?
C8 C1 C2 . . 107.33(14) ?
C8 C1 S1 . . 123.11(12) ?
C2 C1 S1 . . 129.47(11) ?
C7 C2 C3 . . 119.30(14) ?
C7 C2 C1 . . 104.57(13) ?
C3 C2 C1 . . 136.13(14) ?
C4 C3 C2 . . 118.81(14) ?
C4 C3 H3 . . 120.6 ?
C2 C3 H3 . . 120.6 ?
C3 C4 C5 . . 119.29(14) ?
C3 C4 C9 . . 120.33(14) ?
C5 C4 C9 . . 120.38(14) ?
C6 C5 C4 . . 122.88(15) ?
C6 C5 H5 . . 118.6 ?
C4 C5 H5 . . 118.6 ?
C7 C6 C5 . . 116.01(15) ?
C7 C6 H6 . . 122.0 ?
C5 C6 H6 . . 122.0 ?
C6 C7 O1 . . 125.54(14) ?
C6 C7 C2 . . 123.71(15) ?
O1 C7 C2 . . 110.75(13) ?
C1 C8 O1 . . 110.86(13) ?
C1 C8 C15 . . 133.48(16) ?
O1 C8 C15 . . 115.66(14) ?
C4 C9 C14 . . 111.53(13) ?
C4 C9 C10 . . 112.00(13) ?
C14 C9 C10 . . 110.18(14) ?
C4 C9 H9 . . 107.6 ?
C14 C9 H9 . . 107.6 ?
C10 C9 H9 . . 107.6 ?
C11 C10 C9 . . 111.25(14) ?
C11 C10 H10A . . 109.4 ?
C9 C10 H10A . . 109.4 ?
C11 C10 H10B . . 109.4 ?
C9 C10 H10B . . 109.4 ?
H10A C10 H10B . . 108.0 ?
C12 C11 C10 . . 111.13(14) ?
C12 C11 H11A . . 109.4 ?
C10 C11 H11A . . 109.4 ?
C12 C11 H11B . . 109.4 ?
C10 C11 H11B . . 109.4 ?
H11A C11 H11B . . 108.0 ?
C11 C12 C13 . . 111.33(15) ?
C11 C12 H12A . . 109.4 ?
C13 C12 H12A . . 109.4 ?
C11 C12 H12B . . 109.4 ?
C13 C12 H12B . . 109.4 ?
H12A C12 H12B . . 108.0 ?
C12 C13 C14 . . 111.94(13) ?
C12 C13 H13A . . 109.2 ?
C14 C13 H13A . . 109.2 ?
C12 C13 H13B . . 109.2 ?
C14 C13 H13B . . 109.2 ?
H13A C13 H13B . . 107.9 ?
C13 C14 C9 . . 111.75(13) ?
C13 C14 H14A . . 109.3 ?
C9 C14 H14A . . 109.3 ?
C13 C14 H14B . . 109.3 ?
C9 C14 H14B . . 109.3 ?
H14A C14 H14B . . 107.9 ?
C8 C15 H15A . . 109.5 ?
C8 C15 H15B . . 109.5 ?
H15A C15 H15B . . 109.5 ?
C8 C15 H15C . . 109.5 ?
H15A C15 H15C . . 109.5 ?
H15B C15 H15C . . 109.5 ?
C21 C16 C17 . . 121.34(15) ?
C21 C16 S1 . . 119.74(12) ?
C17 C16 S1 . . 118.87(12) ?
C16 C17 C18 . . 119.85(15) ?
C16 C17 H17 . . 120.1 ?
C18 C17 H17 . . 120.1 ?
C19 C18 C17 . . 117.80(15) ?
C19 C18 H18 . . 121.1 ?
C17 C18 H18 . . 121.1 ?
F1 C19 C20 . . 118.26(15) ?
F1 C19 C18 . . 118.36(16) ?
C20 C19 C18 . . 123.37(16) ?
C19 C20 C21 . . 118.46(15) ?
C19 C20 H20 . . 120.8 ?
C21 C20 H20 . . 120.8 ?
C16 C21 C20 . . 119.14(15) ?
C16 C21 H21 . . 120.4 ?
C20 C21 H21 . . 120.4 ?

loop_
_geom_bond_atom_site_label_1
_geom_bond_atom_site_label_2
_geom_bond_site_symmetry_2
_geom_bond_distance
_geom_bond_publ_flag
S1 O2 . 1.4852(12) ?
S1 C1 . 1.7524(16) ?
S1 C16 . 1.7956(16) ?
F1 C19 . 1.3588(19) ?
O1 C8 . 1.3685(19) ?
O1 C7 . 1.3824(18) ?
C1 C8 . 1.356(2) ?
C1 C2 . 1.450(2) ?
C2 C7 . 1.386(2) ?
C2 C3 . 1.396(2) ?
C3 C4 . 1.395(2) ?
C3 H3 . 0.9500 ?
C4 C5 . 1.403(2) ?
C4 C9 . 1.513(2) ?
C5 C6 . 1.380(2) ?
C5 H5 . 0.9500 ?
C6 C7 . 1.378(2) ?
C6 H6 . 0.9500 ?
C8 C15 . 1.481(2) ?
C9 C14 . 1.531(2) ?
C9 C10 . 1.533(2) ?
C9 H9 . 1.0000 ?
C10 C11 . 1.525(2) ?
C10 H10A . 0.9900 ?
C10 H10B . 0.9900 ?
C11 C12 . 1.515(3) ?
C11 H11A . 0.9900 ?
C11 H11B . 0.9900 ?
C12 C13 . 1.519(2) ?
C12 H12A . 0.9900 ?
C12 H12B . 0.9900 ?
C13 C14 . 1.528(2) ?
C13 H13A . 0.9900 ?
C13 H13B . 0.9900 ?
C14 H14A . 0.9900 ?
C14 H14B . 0.9900 ?
C15 H15A . 0.9800 ?
C15 H15B . 0.9800 ?
C15 H15C . 0.9800 ?
C16 C21 . 1.380(2) ?
C16 C17 . 1.382(2) ?
C17 C18 . 1.385(2) ?
C17 H17 . 0.9500 ?
C18 C19 . 1.373(2) ?
C18 H18 . 0.9500 ?
C19 C20 . 1.371(2) ?
C20 C21 . 1.387(2) ?
C20 H20 . 0.9500 ?
C21 H21 . 0.9500 ?

loop_
_geom_hbond_atom_site_label_D
_geom_hbond_atom_site_label_H
_geom_hbond_atom_site_label_A
_geom_hbond_site_symmetry_A
_geom_hbond_distance_DH
_geom_hbond_distance_HA
_geom_hbond_distance_DA
_geom_hbond_angle_DHA
C20 H20 O1 1_655 0.95 2.48 3.283(2) 142
C21 H21 O2 2_666 0.95 2.37 3.213(2) 148
C10 H10B Cg1 2_656 0.99 2.86 3.624(2) 135
C15 H15C Cg1 2_566 0.98 2.93 3.510(2) 119

loop_
_geom_torsion_atom_site_label_1
_geom_torsion_atom_site_label_2
_geom_torsion_atom_site_label_3
_geom_torsion_atom_site_label_4
_geom_torsion_site_symmetry_1
_geom_torsion_site_symmetry_2
_geom_torsion_site_symmetry_3
_geom_torsion_site_symmetry_4
_geom_torsion
_geom_torsion_publ_flag
O2 S1 C1 C8 . . . . -130.14(13) ?
C16 S1 C1 C8 . . . . 118.88(13) ?
O2 S1 C1 C2 . . . . 46.04(15) ?
C16 S1 C1 C2 . . . . -64.95(14) ?
C8 C1 C2 C7 . . . . -0.05(16) ?
S1 C1 C2 C7 . . . . -176.70(12) ?
C8 C1 C2 C3 . . . . 179.74(16) ?
S1 C1 C2 C3 . . . . 3.1(3) ?
C7 C2 C3 C4 . . . . -0.5(2) ?
C1 C2 C3 C4 . . . . 179.69(15) ?
C2 C3 C4 C5 . . . . 0.7(2) ?
C2 C3 C4 C9 . . . . -179.37(13) ?
C3 C4 C5 C6 . . . . -0.2(2) ?
C9 C4 C5 C6 . . . . 179.83(15) ?
C4 C5 C6 C7 . . . . -0.4(2) ?
C5 C6 C7 O1 . . . . -179.21(14) ?
C5 C6 C7 C2 . . . . 0.5(2) ?
C8 O1 C7 C6 . . . . -179.40(15) ?
C8 O1 C7 C2 . . . . 0.81(16) ?
C3 C2 C7 C6 . . . . -0.1(2) ?
C1 C2 C7 C6 . . . . 179.74(14) ?
C3 C2 C7 O1 . . . . 179.70(12) ?
C1 C2 C7 O1 . . . . -0.47(16) ?
C2 C1 C8 O1 . . . . 0.56(17) ?
S1 C1 C8 O1 . . . . 177.47(10) ?
C2 C1 C8 C15 . . . . -179.45(15) ?
S1 C1 C8 C15 . . . . -2.5(3) ?
C7 O1 C8 C1 . . . . -0.84(16) ?
C7 O1 C8 C15 . . . . 179.16(12) ?
C3 C4 C9 C14 . . . . -62.29(18) ?
C5 C4 C9 C14 . . . . 117.66(16) ?
C3 C4 C9 C10 . . . . 61.72(19) ?
C5 C4 C9 C10 . . . . -118.33(17) ?
C4 C9 C10 C11 . . . . 179.11(15) ?
C14 C9 C10 C11 . . . . -56.1(2) ?
C9 C10 C11 C12 . . . . 57.1(2) ?
C10 C11 C12 C13 . . . . -55.7(2) ?
C11 C12 C13 C14 . . . . 54.27(19) ?
C12 C13 C14 C9 . . . . -54.08(19) ?
C4 C9 C14 C13 . . . . 179.57(13) ?
C10 C9 C14 C13 . . . . 54.54(18) ?
O2 S1 C16 C21 . . . . -11.66(15) ?
C1 S1 C16 C21 . . . . 100.35(14) ?
O2 S1 C16 C17 . . . . 165.84(13) ?
C1 S1 C16 C17 . . . . -82.15(14) ?
C21 C16 C17 C18 . . . . -1.3(3) ?
S1 C16 C17 C18 . . . . -178.73(13) ?
C16 C17 C18 C19 . . . . 0.0(3) ?
C17 C18 C19 F1 . . . . -179.83(15) ?
C17 C18 C19 C20 . . . . 0.4(3) ?
F1 C19 C20 C21 . . . . -179.32(15) ?
C18 C19 C20 C21 . . . . 0.5(3) ?
C17 C16 C21 C20 . . . . 2.1(2) ?
S1 C16 C21 C20 . . . . 179.56(12) ?
C19 C20 C21 C16 . . . . -1.7(2) ?
